data_1545290
loop_
_publ_author_name
'Goswami, V. E.'
'Walli, A.'
'F\"orster, M'
'Dechert, S.'
'Demeshko, S.'
'Holthausen, M. C.'
'Meyer, F.'

_publ_section_title
;
 Acid/base triggered interconversion of \m-\h(2):\h(2)-peroxido and
 bis(\m-oxido) dicopper intermediates capped by proton-responsive ligands.
;
_journal_issue 4
_journal_name_full 'Chemical science'
_journal_page_first 3031
_journal_page_last 3037
_journal_paper_doi 10.1039/c6sc04820j
_journal_volume 8
_journal_year 2017
_chemical_formula_moiety 'C24 H38 Cu2 N4 O6, 2(C5 H10 O)'
_chemical_formula_sum 'C34 H58 Cu2 N4 O8'
_chemical_formula_weight 777.92
_space_group_crystal_system orthorhombic
_space_group_IT_number 52
_space_group_name_Hall '-P 2a 2bc'
_space_group_name_H-M_alt 'P n n a'
_symmetry_space_group_name_Hall '-P 2a 2bc'
_symmetry_space_group_name_H-M 'P n n a'
_atom_sites_solution_hydrogens geom
_audit_creation_method SHELXL-2014/7
_audit_update_record
;
2016-10-25 deposited with the CCDC.
2017-01-23 downloaded from the CCDC.
;
_cell_angle_alpha 90
_cell_angle_beta 90
_cell_angle_gamma 90
_cell_formula_units_Z 4
_cell_length_a 14.5909(4)
_cell_length_b 12.6902(3)
_cell_length_c 20.1350(6)
_cell_measurement_reflns_used 43991
_cell_measurement_temperature 133(2)
_cell_measurement_theta_max 25.664
_cell_measurement_theta_min 1.897
_cell_volume 3728.23(17)
_computing_cell_refinement 'X-AREA (Stoe & Cie, 2002)'
_computing_data_collection 'X-AREA (Stoe & Cie, 2002)'
_computing_data_reduction 'X-AREA (Stoe & Cie, 2002)'
_computing_molecular_graphics 'DIAMOND (Brandenburg, 2012)'
_computing_publication_material 'SHELXL-2014 (Sheldrick, 2014)'
_computing_structure_refinement 'SHELXL-2014/7 (Sheldrick, 2014)'
_computing_structure_solution 'SHELXS-2014 (Sheldrick, 2014)'
_diffrn_ambient_temperature 133(2)
_diffrn_measured_fraction_theta_full 0.998
_diffrn_measured_fraction_theta_max 0.992
_diffrn_measurement_device_type 'Stoe IPDS II'
_diffrn_measurement_method \w
_diffrn_radiation_type MoK\a
_diffrn_radiation_wavelength 0.71073
_diffrn_reflns_av_R_equivalents 0.0693
_diffrn_reflns_av_unetI/netI 0.0226
_diffrn_reflns_Laue_measured_fraction_full 0.998
_diffrn_reflns_Laue_measured_fraction_max 0.992
_diffrn_reflns_limit_h_max 17
_diffrn_reflns_limit_h_min -17
_diffrn_reflns_limit_k_max 15
_diffrn_reflns_limit_k_min -13
_diffrn_reflns_limit_l_max 24
_diffrn_reflns_limit_l_min -24
_diffrn_reflns_number 43991
_diffrn_reflns_point_group_measured_fraction_full 0.998
_diffrn_reflns_point_group_measured_fraction_max 0.992
_diffrn_reflns_theta_full 25.242
_diffrn_reflns_theta_max 25.664
_diffrn_reflns_theta_min 1.897
_diffrn_source 'fine-focus sealed tube'
_exptl_absorpt_coefficient_mu 1.194
_exptl_absorpt_correction_T_max 0.7554
_exptl_absorpt_correction_T_min 0.5164
_exptl_absorpt_correction_type numerical
_exptl_absorpt_process_details 'X-RED (Stoe & Cie, 2002)'
_exptl_crystal_colour black
_exptl_crystal_density_diffrn 1.386
_exptl_crystal_description block
_exptl_crystal_F_000 1648
_exptl_crystal_size_max 0.500
_exptl_crystal_size_mid 0.480
_exptl_crystal_size_min 0.270
_refine_diff_density_max 0.262
_refine_diff_density_min -0.375
_refine_diff_density_rms 0.050
_refine_ls_extinction_method none
_refine_ls_goodness_of_fit_ref 1.192
_refine_ls_hydrogen_treatment constr
_refine_ls_matrix_type full
_refine_ls_number_parameters 279
_refine_ls_number_reflns 3522
_refine_ls_number_restraints 90
_refine_ls_restrained_S_all 1.223
_refine_ls_R_factor_all 0.0462
_refine_ls_R_factor_gt 0.0434
_refine_ls_shift/su_max 0.001
_refine_ls_shift/su_mean 0.000
_refine_ls_structure_factor_coef Fsqd
_refine_ls_weighting_details 'w=1/[\s^2^(Fo^2^)+(0.0200P)^2^+5.2414P] where P=(Fo^2^+2Fc^2^)/3'
_refine_ls_weighting_scheme calc
_refine_ls_wR_factor_gt 0.0924
_refine_ls_wR_factor_ref 0.0938
_reflns_Friedel_coverage 0.000
_reflns_number_gt 3312
_reflns_number_total 3522
_reflns_threshold_expression 'I > 2\s(I)'
_cod_data_source_file c6sc04820j2.cif
_cod_data_source_block O7-vg352
_cod_depositor_comments
;Adding full bibliography for 1545287--1545291.cif.

 Adding full bibliography for 1545287--1545291.cif.
;
_cod_database_code 1545290
_shelx_shelxl_version_number 2014/7
_shelx_space_group_comment
;
The symmetry employed for this shelxl refinement is uniquely defined
by the following loop, which should always be used as a source of
symmetry information in preference to the above space-group names.
They are only intended as comments.
;
_shelx_estimated_absorpt_t_min 0.587
_shelx_estimated_absorpt_t_max 0.739

loop_
_space_group_symop_operation_xyz
'x, y, z'
'-x+1/2, -y, z'
'-x+1/2, y+1/2, -z+1/2'
'x, -y+1/2, -z+1/2'
'-x, -y, -z'
'x-1/2, y, -z'
'x-1/2, -y-1/2, z-1/2'
'-x, y-1/2, z-1/2'

loop_
_atom_site_label
_atom_site_type_symbol
_atom_site_fract_x
_atom_site_fract_y
_atom_site_fract_z
_atom_site_U_iso_or_equiv
_atom_site_adp_type
_atom_site_occupancy
_atom_site_site_symmetry_order
_atom_site_calc_flag
_atom_site_refinement_flags_posn
_atom_site_refinement_flags_adp
_atom_site_refinement_flags_occupancy
_atom_site_disorder_assembly
_atom_site_disorder_group
Cu1 Cu 0.69467(2) 0.22607(3) 0.31967(2) 0.03081(12) Uani 1 1 d . . . . .
N1 N 0.60771(15) 0.24872(19) 0.38903(11) 0.0341(5) Uani 1 1 d . . . . .
N2 N 0.78182(15) 0.15967(19) 0.37666(10) 0.0321(5) Uani 1 1 d . . . . .
O1 O 0.54646(13) 0.23567(18) 0.49168(9) 0.0450(5) Uani 1 1 d . . . . .
O2 O 0.84600(13) 0.10704(17) 0.47315(9) 0.0387(5) Uani 1 1 d . . . . .
O3 O 0.61802(17) 0.2500 0.2500 0.0378(7) Uani 1 2 d S T P . .
O4 O 0.77142(17) 0.2500 0.2500 0.0339(6) Uani 1 2 d S T P . .
C1 C 0.69643(19) 0.1730(2) 0.48125(13) 0.0361(6) Uani 1 1 d . . . . .
C2 C 0.6959(2) 0.1465(3) 0.55471(14) 0.0461(8) Uani 1 1 d . . . . .
H2A H 0.6692 0.0764 0.5612 0.069 Uiso 1 1 calc R U . . .
H2B H 0.6593 0.1989 0.5787 0.069 Uiso 1 1 calc R U . . .
H2C H 0.7589 0.1471 0.5717 0.069 Uiso 1 1 calc R U . . .
C3 C 0.62005(19) 0.2183(2) 0.45173(13) 0.0362(6) Uani 1 1 d . . . . .
C4 C 0.4828(2) 0.2996(3) 0.45467(14) 0.0477(8) Uani 1 1 d . . . . .
H4A H 0.4877 0.3746 0.4679 0.057 Uiso 1 1 calc R U . . .
H4B H 0.4190 0.2757 0.4621 0.057 Uiso 1 1 calc R U . . .
C5 C 0.51048(19) 0.2850(3) 0.38143(14) 0.0399(7) Uani 1 1 d . . . . .
C6 C 0.4542(2) 0.1993(3) 0.34856(16) 0.0482(8) Uani 1 1 d . . . . .
H6A H 0.4791 0.1845 0.3043 0.072 Uiso 1 1 calc R U . . .
H6B H 0.3904 0.2228 0.3444 0.072 Uiso 1 1 calc R U . . .
H6C H 0.4566 0.1352 0.3756 0.072 Uiso 1 1 calc R U . . .
C7 C 0.5046(2) 0.3893(3) 0.34471(15) 0.0461(8) Uani 1 1 d . . . . .
H7A H 0.5402 0.4427 0.3687 0.069 Uiso 1 1 calc R U . . .
H7B H 0.4404 0.4117 0.3420 0.069 Uiso 1 1 calc R U . . .
H7C H 0.5295 0.3809 0.2998 0.069 Uiso 1 1 calc R U . . .
C8 C 0.77159(18) 0.1487(2) 0.44192(13) 0.0328(6) Uani 1 1 d . . . . .
C9 C 0.90714(19) 0.0704(3) 0.42187(14) 0.0397(7) Uani 1 1 d . . . . .
H9A H 0.9002 -0.0065 0.4150 0.048 Uiso 1 1 calc R U . . .
H9B H 0.9717 0.0856 0.4336 0.048 Uiso 1 1 calc R U . . .
C10 C 0.87851(18) 0.1314(2) 0.35961(13) 0.0331(6) Uani 1 1 d . . . . .
C11 C 0.8829(2) 0.0600(2) 0.29873(14) 0.0398(7) Uani 1 1 d . . . . .
H11A H 0.8436 -0.0016 0.3058 0.060 Uiso 1 1 calc R U . . .
H11B H 0.9463 0.0368 0.2917 0.060 Uiso 1 1 calc R U . . .
H11C H 0.8617 0.0989 0.2596 0.060 Uiso 1 1 calc R U . . .
C12 C 0.93551(19) 0.2313(2) 0.35093(14) 0.0391(6) Uani 1 1 d . . . . .
H12A H 0.9114 0.2723 0.3136 0.059 Uiso 1 1 calc R U . . .
H12B H 0.9994 0.2121 0.3420 0.059 Uiso 1 1 calc R U . . .
H12C H 0.9324 0.2735 0.3916 0.059 Uiso 1 1 calc R U . . .
O21 O 0.2757(5) 0.4601(6) 0.3138(3) 0.101(3) Uani 0.5 1 d D U P A -1
C22 C 0.2122(9) 0.3788(10) 0.2981(6) 0.127(5) Uani 0.5 1 d D U P A -1
H22A H 0.1693 0.3669 0.3355 0.152 Uiso 0.5 1 calc R U P A -1
H22B H 0.2447 0.3120 0.2884 0.152 Uiso 0.5 1 calc R U P A -1
C23 C 0.1616(9) 0.4168(10) 0.2380(5) 0.084(3) Uani 0.5 1 d D U P A -1
H23A H 0.1648 0.3639 0.2020 0.100 Uiso 0.5 1 calc R U P A -1
H23B H 0.0964 0.4301 0.2488 0.100 Uiso 0.5 1 calc R U P A -1
C24 C 0.2060(8) 0.5122(10) 0.2184(5) 0.106(3) Uani 0.5 1 d D U P A -1
H24A H 0.2256 0.5064 0.1715 0.127 Uiso 0.5 1 calc R U P A -1
H24B H 0.1622 0.5715 0.2219 0.127 Uiso 0.5 1 calc R U P A -1
C25 C 0.2816(11) 0.5324(12) 0.2580(6) 0.135(5) Uani 0.5 1 d D U P A -1
H25 H 0.3249 0.4879 0.2316 0.162 Uiso 0.5 1 calc R U P A -1
C26 C 0.3483(10) 0.6155(11) 0.2723(8) 0.113(4) Uani 0.5 1 d D U P A -1
H26A H 0.3455 0.6693 0.2375 0.170 Uiso 0.5 1 calc R U P A -1
H26B H 0.4100 0.5851 0.2737 0.170 Uiso 0.5 1 calc R U P A -1
H26C H 0.3341 0.6477 0.3153 0.170 Uiso 0.5 1 calc R U P A -1
O31 O 0.8512(4) -0.0060(5) 0.0310(3) 0.0630(15) Uani 0.5 1 d D U P B -2
C32 C 0.8308(5) -0.0329(8) -0.0368(4) 0.071(2) Uani 0.5 1 d D U P B -2
H32A H 0.8715 -0.0902 -0.0524 0.085 Uiso 0.5 1 calc R U P B -2
H32B H 0.8392 0.0290 -0.0661 0.085 Uiso 0.5 1 calc R U P B -2
C33 C 0.7330(5) -0.0682(7) -0.0376(4) 0.069(2) Uani 0.5 1 d D U P B -2
H33A H 0.7029 -0.0491 -0.0800 0.083 Uiso 0.5 1 calc R U P B -2
H33B H 0.7285 -0.1454 -0.0312 0.083 Uiso 0.5 1 calc R U P B -2
C34 C 0.6915(7) -0.0117(14) 0.0182(6) 0.116(5) Uani 0.5 1 d D U P B -2
H34A H 0.6541 -0.0609 0.0450 0.139 Uiso 0.5 1 calc R U P B -2
H34B H 0.6508 0.0446 0.0012 0.139 Uiso 0.5 1 calc R U P B -2
C35 C 0.7655(6) 0.0358(6) 0.0607(3) 0.0641(19) Uani 0.5 1 d D U P B -2
H35 H 0.7644 0.1141 0.0556 0.077 Uiso 0.5 1 calc R U P B -2
C36 C 0.7661(12) 0.009(2) 0.1310(3) 0.066(4) Uani 0.5 1 d D U P B -2
H36A H 0.7658 -0.0673 0.1362 0.100 Uiso 0.5 1 calc R U P B -2
H36B H 0.7116 0.0393 0.1523 0.100 Uiso 0.5 1 calc R U P B -2
H36C H 0.8213 0.0386 0.1517 0.100 Uiso 0.5 1 calc R U P B -2

loop_
_atom_site_aniso_label
_atom_site_aniso_U_11
_atom_site_aniso_U_22
_atom_site_aniso_U_33
_atom_site_aniso_U_23
_atom_site_aniso_U_13
_atom_site_aniso_U_12
Cu1 0.02628(18) 0.0439(2) 0.02223(17) 0.00077(13) 0.00041(12) 0.00198(14)
N1 0.0297(11) 0.0450(15) 0.0277(11) 0.0047(10) 0.0015(9) 0.0076(10)
N2 0.0283(11) 0.0414(13) 0.0266(11) -0.0007(10) 0.0011(9) 0.0024(10)
O1 0.0400(11) 0.0664(14) 0.0285(10) 0.0093(10) 0.0089(9) 0.0163(11)
O2 0.0350(10) 0.0500(12) 0.0310(10) 0.0049(9) -0.0046(8) 0.0077(9)
O3 0.0254(13) 0.064(2) 0.0243(13) 0.0043(12) 0.000 0.000
O4 0.0249(13) 0.0527(18) 0.0243(12) 0.0021(11) 0.000 0.000
C1 0.0383(15) 0.0457(16) 0.0242(13) 0.0021(12) 0.0000(11) 0.0060(13)
C2 0.0471(17) 0.065(2) 0.0265(14) 0.0054(14) 0.0011(12) 0.0105(16)
C3 0.0361(14) 0.0446(17) 0.0277(13) 0.0014(12) 0.0049(11) 0.0045(13)
C4 0.0407(16) 0.069(2) 0.0337(15) 0.0101(14) 0.0089(13) 0.0197(15)
C5 0.0305(14) 0.058(2) 0.0309(14) 0.0066(13) 0.0055(11) 0.0107(13)
C6 0.0320(15) 0.068(2) 0.0446(17) 0.0072(16) 0.0024(13) 0.0024(15)
C7 0.0409(16) 0.059(2) 0.0380(16) 0.0090(14) 0.0048(13) 0.0176(15)
C8 0.0334(14) 0.0351(15) 0.0297(13) 0.0012(11) -0.0041(11) 0.0026(12)
C9 0.0321(14) 0.0482(18) 0.0389(15) 0.0028(13) 0.0006(12) 0.0061(13)
C10 0.0274(13) 0.0399(16) 0.0321(13) -0.0005(12) -0.0011(11) 0.0043(12)
C11 0.0359(15) 0.0427(17) 0.0409(15) -0.0069(13) 0.0042(12) 0.0039(13)
C12 0.0337(14) 0.0457(17) 0.0378(15) -0.0007(13) -0.0039(12) -0.0007(13)
O21 0.105(6) 0.123(6) 0.074(3) 0.028(3) -0.035(4) -0.036(4)
C22 0.128(9) 0.117(8) 0.136(9) 0.034(7) -0.071(8) -0.044(7)
C23 0.093(7) 0.097(7) 0.061(6) -0.017(5) -0.030(5) 0.012(5)
C24 0.134(8) 0.115(8) 0.069(6) 0.004(5) -0.009(5) 0.015(6)
C25 0.175(10) 0.155(10) 0.075(6) 0.032(7) -0.027(6) -0.053(8)
C26 0.111(8) 0.103(8) 0.126(11) 0.005(8) 0.027(8) -0.004(7)
O31 0.061(4) 0.084(4) 0.044(3) 0.006(3) -0.007(2) -0.009(3)
C32 0.071(4) 0.095(6) 0.047(4) 0.000(4) -0.004(3) -0.032(4)
C33 0.066(4) 0.076(5) 0.065(4) -0.002(4) -0.003(3) -0.020(4)
C34 0.064(6) 0.194(13) 0.090(7) -0.066(8) -0.012(4) -0.008(6)
C35 0.080(5) 0.058(5) 0.055(3) -0.005(3) -0.015(3) -0.001(4)
C36 0.067(12) 0.071(10) 0.062(3) -0.010(4) -0.001(4) 0.007(8)

loop_
_atom_type_symbol
_atom_type_description
_atom_type_scat_dispersion_real
_atom_type_scat_dispersion_imag
_atom_type_scat_source
C C 0.0033 0.0016 'International Tables Vol C Tables 4.2.6.8 and 6.1.1.4'
H H 0.0000 0.0000 'International Tables Vol C Tables 4.2.6.8 and 6.1.1.4'
N N 0.0061 0.0033 'International Tables Vol C Tables 4.2.6.8 and 6.1.1.4'
O O 0.0106 0.0060 'International Tables Vol C Tables 4.2.6.8 and 6.1.1.4'
Cu Cu 0.3201 1.2651 'International Tables Vol C Tables 4.2.6.8 and 6.1.1.4'

loop_
_geom_angle_atom_site_label_1
_geom_angle_atom_site_label_2
_geom_angle_atom_site_label_3
_geom_angle
_geom_angle_site_symmetry_3
O3 Cu1 O4 75.89(9) .
O3 Cu1 N1 97.49(9) .
O4 Cu1 N1 161.38(8) .
O3 Cu1 N2 161.19(7) .
O4 Cu1 N2 97.30(9) .
N1 Cu1 N2 93.98(9) .
O3 Cu1 Cu1 37.93(6) 4
O4 Cu1 Cu1 37.96(6) 4
N1 Cu1 Cu1 133.10(7) 4
N2 Cu1 Cu1 132.92(6) 4
C3 N1 C5 108.3(2) .
C3 N1 Cu1 124.03(19) .
C5 N1 Cu1 126.91(17) .
C8 N2 C10 107.9(2) .
C8 N2 Cu1 124.44(18) .
C10 N2 Cu1 126.59(17) .
C3 O1 C4 107.1(2) .
C8 O2 C9 106.7(2) .
Cu1 O3 Cu1 104.15(13) 4
Cu1 O4 Cu1 104.08(12) 4
C8 C1 C3 118.8(2) .
C8 C1 C2 120.7(2) .
C3 C1 C2 120.4(2) .
N1 C3 O1 114.0(2) .
N1 C3 C1 129.4(3) .
O1 C3 C1 116.6(2) .
O1 C4 C5 104.9(2) .
N1 C5 C6 109.7(2) .
N1 C5 C7 111.8(2) .
C6 C5 C7 112.5(3) .
N1 C5 C4 100.8(2) .
C6 C5 C4 111.2(3) .
C7 C5 C4 110.3(3) .
N2 C8 O2 114.1(2) .
N2 C8 C1 129.0(2) .
O2 C8 C1 116.9(2) .
O2 C9 C10 104.7(2) .
N2 C10 C12 110.0(2) .
N2 C10 C11 111.5(2) .
C12 C10 C11 112.2(2) .
N2 C10 C9 101.0(2) .
C12 C10 C9 111.4(2) .
C11 C10 C9 110.2(2) .
C22 O21 C25 108.9(8) .
O21 C22 C23 105.5(9) .
C24 C23 C22 105.8(9) .
C25 C24 C23 111.0(10) .
C24 C25 O21 106.3(9) .
C24 C25 C26 140.9(13) .
O21 C25 C26 110.0(10) .
C32 O31 C35 107.0(6) .
O31 C32 C33 106.2(6) .
C34 C33 C32 103.9(7) .
C33 C34 C35 109.6(8) .
C36 C35 O31 107.8(11) .
C36 C35 C34 117.8(10) .
O31 C35 C34 103.5(7) .

loop_
_geom_bond_atom_site_label_1
_geom_bond_atom_site_label_2
_geom_bond_distance
_geom_bond_site_symmetry_2
Cu1 O3 1.8196(16) .
Cu1 O4 1.8204(15) .
Cu1 N1 1.909(2) .
Cu1 N2 1.909(2) .
Cu1 Cu1 2.8706(6) 4
N1 C3 1.332(3) .
N1 C5 1.499(3) .
N2 C8 1.330(3) .
N2 C10 1.496(3) .
O1 C3 1.360(3) .
O1 C4 1.441(3) .
O2 C8 1.361(3) .
O2 C9 1.442(3) .
O3 Cu1 1.8196(16) 4
O4 Cu1 1.8205(15) 4
C1 C8 1.387(4) .
C1 C3 1.388(4) .
C1 C2 1.517(4) .
C4 C5 1.540(4) .
C5 C6 1.515(5) .
C5 C7 1.519(4) .
C9 C10 1.532(4) .
C10 C12 1.525(4) .
C10 C11 1.526(4) .
O21 C22 1.423(11) .
O21 C25 1.453(11) .
C22 C23 1.497(12) .
C23 C24 1.428(14) .
C24 C25 1.385(11) .
C25 C26 1.463(14) .
O31 C32 1.439(8) .
O31 C35 1.484(9) .
C32 C33 1.495(9) .
C33 C34 1.463(11) .
C34 C35 1.503(11) .
C35 C36 1.454(10) .

loop_
_geom_hbond_atom_site_label_D
_geom_hbond_atom_site_label_H
_geom_hbond_atom_site_label_A
_geom_hbond_distance_DH
_geom_hbond_distance_HA
_geom_hbond_distance_DA
_geom_hbond_angle_DHA
C6 H6A O3 0.98 2.45 3.173(4) 130.4
C7 H7C O3 0.98 2.33 3.082(3) 132.8
C11 H11C O4 0.98 2.33 3.070(3) 131.2
C12 H12A O4 0.98 2.43 3.149(3) 130.2
